data_7718580
loop_
_publ_author_name
'Yang, Xiaowen'
'Tian, Minghui'
'Wei, Yongliang'
'Han, Feifei'
'Wang, Tongdao'

_publ_section_title
;
 Syntheses and structures of cationic osmium bis(&#x3c3;-B-H) borane
 complexes.
;
_journal_issue 22
_journal_name_full 'Dalton transactions (Cambridge, England : 2003)'
_journal_page_first 9069
_journal_page_last 9075
_journal_paper_doi 10.1039/d5dt00777a
_journal_volume 54
_journal_year 2025
_chemical_formula_moiety 'C46 H80 B O Os P2, C2 F6 N O4 S2'
_chemical_formula_sum 'C48 H80 B F6 N O5 Os P2 S2'
_chemical_formula_weight 1192.20
_space_group_crystal_system orthorhombic
_space_group_IT_number 19
_space_group_name_Hall 'P 2ac 2ab'
_space_group_name_H-M_alt 'P 21 21 21'
_atom_sites_solution_hydrogens mixed
_audit_creation_date 2025-04-01
_audit_creation_method
;
Olex2 1.5-beta
(compiled 2025.03.04 svn.red2d20d0 for OlexSys, GUI svn.r7188)
;
_audit_update_record
;
2025-04-01 deposited with the CCDC.	2025-04-30 downloaded from the CCDC.
;
_cell_angle_alpha 90
_cell_angle_beta 90
_cell_angle_gamma 90
_cell_formula_units_Z 4
_cell_length_a 16.553(2)
_cell_length_b 16.8037(18)
_cell_length_c 19.306(2)
_cell_measurement_reflns_used 9876
_cell_measurement_temperature 120.00
_cell_measurement_theta_max 28.215
_cell_measurement_theta_min 2.433
_cell_volume 5370.0(10)
_computing_cell_refinement 'SAINT V8.40B (Bruker, 2016)'
_computing_data_collection 'Bruker D8 Venture diffractometer'
_computing_data_reduction 'SAINT V8.40B (Bruker, 2016)'
_computing_molecular_graphics 'Olex2 1.5-beta (Dolomanov et al., 2009)'
_computing_publication_material 'Olex2 1.5-beta (Dolomanov et al., 2009)'
_computing_structure_refinement 'SHELXL 2018/3 (Sheldrick, 2015)'
_computing_structure_solution 'SHELXT 2014/5 (Sheldrick, 2014)'
_diffrn_ambient_temperature 120.00
_diffrn_detector 'Bruker PHOTON 100 CMOS'
_diffrn_detector_area_resol_mean 7.4
_diffrn_detector_type 'CCD area detector'
_diffrn_measured_fraction_theta_full 0.999
_diffrn_measured_fraction_theta_max 0.986
_diffrn_measurement_device 'three-circle diffractometer'
_diffrn_measurement_device_type 'Bruker D8 Venture'
_diffrn_measurement_method '\w and \f scans'
_diffrn_radiation_monochromator graphite
_diffrn_radiation_probe x-ray
_diffrn_radiation_type MoK\a
_diffrn_radiation_wavelength 0.71073
_diffrn_reflns_av_R_equivalents 0.0979
_diffrn_reflns_av_unetI/netI 0.1052
_diffrn_reflns_Laue_measured_fraction_full 0.999
_diffrn_reflns_Laue_measured_fraction_max 0.986
_diffrn_reflns_limit_h_max 23
_diffrn_reflns_limit_h_min -23
_diffrn_reflns_limit_k_max 22
_diffrn_reflns_limit_k_min -23
_diffrn_reflns_limit_l_max 27
_diffrn_reflns_limit_l_min -26
_diffrn_reflns_number 55997
_diffrn_reflns_point_group_measured_fraction_full 0.999
_diffrn_reflns_point_group_measured_fraction_max 0.960
_diffrn_reflns_theta_full 25.242
_diffrn_reflns_theta_max 30.231
_diffrn_reflns_theta_min 2.424
_diffrn_source 'sealed tube'
_diffrn_source_current 1.4
_diffrn_source_power 0.07
_diffrn_source_type 'Incoatec I\ms'
_diffrn_source_voltage 50.0
_exptl_absorpt_coefficient_mu 2.576
_exptl_absorpt_correction_T_max 0.7460
_exptl_absorpt_correction_T_min 0.4492
_exptl_absorpt_correction_type multi-scan
_exptl_absorpt_process_details
;
SADABS-2016/2 (Bruker,2016/2) was used for absorption correction.
wR2(int) was 0.1610 before and 0.0889 after correction.
The Ratio of minimum to maximum transmission is 0.6021.
The \l/2 correction factor is Not present.
;
_exptl_crystal_colour 'clear light orange'
_exptl_crystal_colour_lustre clear
_exptl_crystal_colour_modifier light
_exptl_crystal_colour_primary orange
_exptl_crystal_density_diffrn 1.475
_exptl_crystal_density_method 'not measured'
_exptl_crystal_description block
_exptl_crystal_F_000 2448
_exptl_crystal_size_max 0.26
_exptl_crystal_size_mid 0.15
_exptl_crystal_size_min 0.1
_refine_diff_density_max 1.597
_refine_diff_density_min -1.181
_refine_diff_density_rms 0.132
_refine_ls_abs_structure_details
;
 Refined as an inversion twin.
;
_refine_ls_abs_structure_Flack 0.317(7)
_refine_ls_extinction_method none
_refine_ls_goodness_of_fit_ref 1.003
_refine_ls_hydrogen_treatment mixed
_refine_ls_matrix_type full
_refine_ls_number_parameters 794
_refine_ls_number_reflns 15354
_refine_ls_number_restraints 967
_refine_ls_restrained_S_all 0.991
_refine_ls_R_factor_all 0.0714
_refine_ls_R_factor_gt 0.0443
_refine_ls_shift/su_max 0.004
_refine_ls_shift/su_mean 0.000
_refine_ls_structure_factor_coef Fsqd
_refine_ls_weighting_details 'w=1/[\s^2^(Fo^2^)+(0.0138P)^2^] where P=(Fo^2^+2Fc^2^)/3'
_refine_ls_weighting_scheme calc
_refine_ls_wR_factor_gt 0.0798
_refine_ls_wR_factor_ref 0.0875
_reflns_Friedel_coverage 0.789
_reflns_Friedel_fraction_full 0.999
_reflns_Friedel_fraction_max 0.929
_reflns_number_gt 12197
_reflns_number_total 15354
_reflns_threshold_expression 'I > 2\s(I)'
_cod_data_source_file d5dt00777a2.cif
_cod_data_source_block mo_22mar13tmh1_0m
_cod_depositor_comments 'Adding full bibliography for 7718580--7718581.cif.'
_cod_original_cell_volume 5370.0(11)
_cod_database_code 7718580
_shelx_shelxl_version_number 2018/3
_shelx_space_group_comment
;
The symmetry employed for this shelxl refinement is uniquely defined
by the following loop, which should always be used as a source of
symmetry information in preference to the above space-group names.
They are only intended as comments.
;
_shelx_estimated_absorpt_t_max 0.783
_shelx_estimated_absorpt_t_min 0.554
_olex2_refinement_description
;
1. Twinned data refinement
 Scales: 0.683(7)
 0.317(7)
2. Fixed Uiso
 At 1.2 times of:
  All C(H) groups, All C(H,H) groups
 At 1.5 times of:
  All B(H,H) groups, All C(H,H,H) groups
3. Restrained distances
 Os1-H3
 1.58 with sigma of 0.01
4. Uiso/Uaniso restraints and constraints
P1 \\sim C41 \\sim C42 \\sim C43 \\sim C44 \\sim C45 \\sim C46 \\sim P2 \\sim
O1 \\sim C1 \\sim C11 \\sim C12 \\sim C13 \\sim C14 \\sim C15 \\sim C16 \\sim
C17 \\sim C18 \\sim C19 \\sim C21 \\sim C22 \\sim C23 \\sim C24 \\sim C25 \\sim
C26 \\sim C31 \\sim C32 \\sim C33 \\sim C34 \\sim C35 \\sim C36 \\sim C51 \\sim
C52 \\sim C53 \\sim C54 \\sim C55 \\sim C56 \\sim C61 \\sim C62 \\sim C63 \\sim
C64 \\sim C65 \\sim C66 \\sim C71 \\sim C72 \\sim C73 \\sim C74 \\sim C75 \\sim
C76 \\sim B1 \\sim S1 \\sim S2 \\sim F1 \\sim F2 \\sim F3 \\sim F4 \\sim F5
\\sim F6 \\sim O2 \\sim O3 \\sim O4 \\sim O5 \\sim N1 \\sim C2 \\sim C3 \\sim
S1A \\sim S2A \\sim F1A \\sim F2A \\sim F3A \\sim F4A \\sim F5A \\sim F6A \\sim
O2A \\sim O3A \\sim O4A \\sim O5A \\sim N1A \\sim C2A \\sim C3A \\sim C41A
\\sim C42A \\sim C43A \\sim C44A \\sim C45A \\sim C46A: within 2A with sigma of
0.01 and sigma for terminal atoms of 0.02 within 2A
S1 \\sim S2 \\sim S1A \\sim S2A \\sim O1 \\sim O2 \\sim O3 \\sim O4 \\sim O5
\\sim O2A \\sim O3A \\sim O4A \\sim O5A \\sim F1 \\sim F2 \\sim F3 \\sim F4
\\sim F5 \\sim F6 \\sim F1A \\sim F2A \\sim F3A \\sim F4A \\sim F5A \\sim F6A
\\sim N1 \\sim N1A \\sim C2 \\sim C3 \\sim C2A \\sim C3A: within 2A with sigma
of 0.01 and sigma for terminal atoms of 0.02 within 2A
5. Same fragment restrains
{S1A, S2A, F1A, F2A, F3A, F4A, F5A, F6A, O2A, O3A, O4A, O5A, N1A, C2A, C3A}
sigma for 1-2: 0.01, 1-3: 0.01
as in
{S1, S2, F1, F2, F3, F4, F5, F6, O2, O3, O4, O5, N1, C2, C3}
{P1, C41A, C42A, C43A, C44A, C45A, C46A} sigma for 1-2: 0.01, 1-3: 0.01
as in
{P1, C41, C42, C43, C44, C45, C46}
6. Others
 Sof(S1A)=Sof(S2A)=Sof(F1A)=Sof(F2A)=Sof(F3A)=Sof(F4A)=Sof(F5A)=Sof(F6A)=
 Sof(O2A)=Sof(O3A)=Sof(O4A)=Sof(O5A)=Sof(N1A)=Sof(C2A)=Sof(C3A)=1-FVAR(1)
 Sof(S1)=Sof(S2)=Sof(F1)=Sof(F2)=Sof(F3)=Sof(F4)=Sof(F5)=Sof(F6)=Sof(O2)=
 Sof(O3)=Sof(O4)=Sof(O5)=Sof(N1)=Sof(C2)=Sof(C3)=FVAR(1)
 Sof(C41A)=Sof(H41A)=Sof(C42A)=Sof(H42C)=Sof(H42D)=Sof(C43A)=Sof(H43C)=
 Sof(H43D)=Sof(C44A)=Sof(H44C)=Sof(H44D)=Sof(C45A)=Sof(H45C)=Sof(H45D)=
 Sof(C46A)=Sof(H46C)=Sof(H46D)=1-FVAR(2)
 Sof(C41)=Sof(H41)=Sof(C42)=Sof(H42A)=Sof(H42B)=Sof(C43)=Sof(H43A)=Sof(H43B)=
 Sof(C44)=Sof(H44A)=Sof(H44B)=Sof(C45)=Sof(H45A)=Sof(H45B)=Sof(C46)=Sof(H46A)=
 Sof(H46B)=FVAR(2)
7.a Riding coordinates:
 B1(H2,H1)
7.b Ternary CH refined with riding coordinates:
 C41(H41), C21(H21), C31(H31), C51(H51), C61(H61), C71(H71), C41A(H41A)
7.c Secondary CH2 refined with riding coordinates:
 C42(H42A,H42B), C43(H43A,H43B), C44(H44A,H44B), C45(H45A,H45B), C46(H46A,
 H46B), C22(H22A,H22B), C23(H23A,H23B), C24(H24A,H24B), C25(H25A,H25B),
 C26(H26A,H26B), C32(H32A,H32B), C33(H33A,H33B), C34(H34A,H34B), C35(H35A,H35B),
  C36(H36A,H36B), C52(H52A,H52B), C53(H53A,H53B), C54(H54A,H54B), C55(H55A,
 H55B), C56(H56A,H56B), C62(H62A,H62B), C63(H63A,H63B), C64(H64A,H64B),
 C65(H65A,H65B), C66(H66A,H66B), C72(H72A,H72B), C73(H73A,H73B), C74(H74A,H74B),
  C75(H75A,H75B), C76(H76A,H76B), C42A(H42C,H42D), C43A(H43C,H43D), C44A(H44C,
 H44D), C45A(H45C,H45D), C46A(H46C,H46D)
7.d Aromatic/amide H refined with riding coordinates:
 C13(H13), C15(H15)
7.e Idealised Me refined as rotating group:
 C17(H17A,H17B,H17C), C18(H18A,H18B,H18C), C19(H19A,H19B,H19C)
;
_olex2_submission_special_instructions 'No special instructions were received'

loop_
_space_group_symop_operation_xyz
'x, y, z'
'-x+1/2, -y, z+1/2'
'-x, y+1/2, -z+1/2'
'x+1/2, -y+1/2, -z'

loop_
_atom_site_label
_atom_site_type_symbol
_atom_site_fract_x
_atom_site_fract_y
_atom_site_fract_z
_atom_site_U_iso_or_equiv
_atom_site_adp_type
_atom_site_occupancy
_atom_site_site_symmetry_order
_atom_site_calc_flag
_atom_site_refinement_flags_posn
_atom_site_refinement_flags_adp
_atom_site_refinement_flags_occupancy
_atom_site_disorder_assembly
_atom_site_disorder_group
Os1 Os 0.73746(2) 0.73511(2) 0.73561(2) 0.01853(6) Uani 1 1 d D . . . .
P1 P 0.74204(11) 0.60327(9) 0.78182(7) 0.0197(3) Uani 1 1 d D U . . .
C41 C 0.8378(7) 0.5833(6) 0.8302(6) 0.026(3) Uani 0.605(9) 1 d D U P A 1
H41 H 0.882693 0.589738 0.795991 0.031 Uiso 0.605(9) 1 calc R U P A 1
C42 C 0.8560(7) 0.6392(7) 0.8891(6) 0.039(3) Uani 0.605(9) 1 d D U P A 1
H42A H 0.821726 0.626806 0.929727 0.046 Uiso 0.605(9) 1 calc R U P A 1
H42B H 0.846218 0.695047 0.875146 0.046 Uiso 0.605(9) 1 calc R U P A 1
C43 C 0.9499(7) 0.6257(7) 0.9074(7) 0.034(3) Uani 0.605(9) 1 d D U P A 1
H43A H 0.983490 0.626639 0.864930 0.041 Uiso 0.605(9) 1 calc R U P A 1
H43B H 0.969711 0.667039 0.939750 0.041 Uiso 0.605(9) 1 calc R U P A 1
C44 C 0.9513(8) 0.5405(7) 0.9424(6) 0.038(3) Uani 0.605(9) 1 d D U P A 1
H44A H 1.004935 0.529386 0.962809 0.045 Uiso 0.605(9) 1 calc R U P A 1
H44B H 0.909882 0.536867 0.979279 0.045 Uiso 0.605(9) 1 calc R U P A 1
C45 C 0.9330(7) 0.4832(7) 0.8847(7) 0.037(3) Uani 0.605(9) 1 d D U P A 1
H45A H 0.939044 0.427857 0.901469 0.045 Uiso 0.605(9) 1 calc R U P A 1
H45B H 0.971446 0.491462 0.846057 0.045 Uiso 0.605(9) 1 calc R U P A 1
C46 C 0.8444(10) 0.4971(6) 0.8587(10) 0.031(3) Uani 0.605(9) 1 d D U P A 1
H46A H 0.831095 0.458377 0.821717 0.037 Uiso 0.605(9) 1 calc R U P A 1
H46B H 0.805903 0.489472 0.897324 0.037 Uiso 0.605(9) 1 calc R U P A 1
P2 P 0.74672(9) 0.87706(8) 0.73510(8) 0.0192(3) Uani 1 1 d . U . . .
O1 O 0.9125(3) 0.7252(3) 0.6913(2) 0.0376(12) Uani 1 1 d . U . . .
C1 C 0.8463(4) 0.7297(4) 0.7109(3) 0.0258(14) Uani 1 1 d . U . . .
C11 C 0.5584(4) 0.7380(4) 0.6359(3) 0.0251(13) Uani 1 1 d . U . . .
C12 C 0.5614(4) 0.7315(4) 0.5619(3) 0.0299(14) Uani 1 1 d . U . . .
C13 C 0.4941(4) 0.7517(4) 0.5227(3) 0.0327(17) Uani 1 1 d . U . . .
H13 H 0.496835 0.747950 0.473658 0.039 Uiso 1 1 calc R U . . .
C14 C 0.4231(5) 0.7773(4) 0.5535(3) 0.0324(16) Uani 1 1 d . U . . .
C15 C 0.4184(4) 0.7781(4) 0.6251(3) 0.0310(16) Uani 1 1 d . U . . .
H15 H 0.368623 0.791665 0.646599 0.037 Uiso 1 1 calc R U . . .
C16 C 0.4839(4) 0.7596(4) 0.6662(3) 0.0296(15) Uani 1 1 d . U . . .
C17 C 0.6360(5) 0.7037(5) 0.5255(3) 0.0397(19) Uani 1 1 d . U . . .
H17A H 0.682418 0.735003 0.541354 0.060 Uiso 1 1 calc R U . . .
H17B H 0.629312 0.710486 0.475455 0.060 Uiso 1 1 calc R U . . .
H17C H 0.645179 0.647331 0.535991 0.060 Uiso 1 1 calc R U . . .
C18 C 0.4728(4) 0.7641(5) 0.7445(3) 0.0371(17) Uani 1 1 d . U . . .
H18A H 0.478887 0.710877 0.764545 0.056 Uiso 1 1 calc R U . . .
H18B H 0.418737 0.784631 0.755031 0.056 Uiso 1 1 calc R U . . .
H18C H 0.513577 0.799772 0.764256 0.056 Uiso 1 1 calc R U . . .
C19 C 0.3543(5) 0.8057(5) 0.5090(4) 0.052(2) Uani 1 1 d . U . . .
H19A H 0.375261 0.823070 0.463971 0.079 Uiso 1 1 calc R U . . .
H19B H 0.327014 0.850287 0.531786 0.079 Uiso 1 1 calc R U . . .
H19C H 0.315775 0.762073 0.502066 0.079 Uiso 1 1 calc R U . . .
C21 C 0.7440(4) 0.5241(3) 0.7146(3) 0.0213(13) Uani 1 1 d . U . . .
H21 H 0.752076 0.472041 0.738617 0.026 Uiso 1 1 calc R U . . .
C22 C 0.8156(4) 0.5364(4) 0.6650(3) 0.0281(16) Uani 1 1 d . U . . .
H22A H 0.809748 0.588201 0.641039 0.034 Uiso 1 1 calc R U . . .
H22B H 0.866545 0.537652 0.691860 0.034 Uiso 1 1 calc R U . . .
C23 C 0.8195(5) 0.4693(5) 0.6112(4) 0.0366(18) Uani 1 1 d . U . . .
H23A H 0.864433 0.479650 0.578626 0.044 Uiso 1 1 calc R U . . .
H23B H 0.830360 0.418184 0.634947 0.044 Uiso 1 1 calc R U . . .
C24 C 0.7412(5) 0.4633(4) 0.5714(3) 0.0342(16) Uani 1 1 d . U . . .
H24A H 0.744206 0.417778 0.538939 0.041 Uiso 1 1 calc R U . . .
H24B H 0.733239 0.512329 0.543893 0.041 Uiso 1 1 calc R U . . .
C25 C 0.6699(5) 0.4519(4) 0.6200(4) 0.0330(17) Uani 1 1 d . U . . .
H25A H 0.675373 0.400226 0.644238 0.040 Uiso 1 1 calc R U . . .
H25B H 0.619337 0.450505 0.592677 0.040 Uiso 1 1 calc R U . . .
C26 C 0.6649(4) 0.5190(5) 0.6736(4) 0.0292(16) Uani 1 1 d . U . . .
H26A H 0.654672 0.570207 0.649834 0.035 Uiso 1 1 calc R U . . .
H26B H 0.619453 0.508739 0.705723 0.035 Uiso 1 1 calc R U . . .
C31 C 0.6489(4) 0.5838(4) 0.8317(3) 0.0234(14) Uani 1 1 d . U . . .
H31 H 0.604012 0.595144 0.798496 0.028 Uiso 1 1 calc R U . . .
C32 C 0.6349(5) 0.6420(5) 0.8921(4) 0.0375(18) Uani 1 1 d . U . . .
H32A H 0.674028 0.630874 0.929657 0.045 Uiso 1 1 calc R U . . .
H32B H 0.643736 0.697286 0.875986 0.045 Uiso 1 1 calc R U . . .
C33 C 0.5489(5) 0.6335(5) 0.9198(4) 0.044(2) Uani 1 1 d . U . . .
H33A H 0.542267 0.668483 0.960637 0.053 Uiso 1 1 calc R U . . .
H33B H 0.510383 0.651491 0.883814 0.053 Uiso 1 1 calc R U . . .
C34 C 0.5287(5) 0.5495(5) 0.9400(4) 0.0377(18) Uani 1 1 d . U . . .
H34A H 0.470734 0.546298 0.952212 0.045 Uiso 1 1 calc R U . . .
H34B H 0.560437 0.534701 0.981520 0.045 Uiso 1 1 calc R U . . .
C35 C 0.5468(5) 0.4905(4) 0.8817(4) 0.0324(17) Uani 1 1 d . U . . .
H35A H 0.537794 0.435606 0.898587 0.039 Uiso 1 1 calc R U . . .
H35B H 0.509247 0.500131 0.842633 0.039 Uiso 1 1 calc R U . . .
C36 C 0.6335(5) 0.4986(4) 0.8562(4) 0.0333(18) Uani 1 1 d . U . . .
H36A H 0.643038 0.461058 0.817612 0.040 Uiso 1 1 calc R U . . .
H36B H 0.671264 0.485230 0.894234 0.040 Uiso 1 1 calc R U . . .
C51 C 0.6571(4) 0.9242(4) 0.7756(3) 0.0215(14) Uani 1 1 d . U . . .
H51 H 0.611242 0.912744 0.743335 0.026 Uiso 1 1 calc R U . . .
C52 C 0.6310(4) 0.8904(5) 0.8451(3) 0.0293(17) Uani 1 1 d . U . . .
H52A H 0.624251 0.832059 0.840872 0.035 Uiso 1 1 calc R U . . .
H52B H 0.673873 0.900572 0.879756 0.035 Uiso 1 1 calc R U . . .
C53 C 0.5525(4) 0.9270(4) 0.8700(4) 0.0345(17) Uani 1 1 d . U . . .
H53A H 0.508484 0.912045 0.837743 0.041 Uiso 1 1 calc R U . . .
H53B H 0.539020 0.905234 0.916202 0.041 Uiso 1 1 calc R U . . .
C54 C 0.5575(5) 1.0161(5) 0.8744(4) 0.0368(19) Uani 1 1 d . U . . .
H54A H 0.597431 1.031347 0.910181 0.044 Uiso 1 1 calc R U . . .
H54B H 0.504320 1.037906 0.888080 0.044 Uiso 1 1 calc R U . . .
C55 C 0.5826(5) 1.0511(4) 0.8044(4) 0.0370(17) Uani 1 1 d . U . . .
H55A H 0.539836 1.040608 0.769798 0.044 Uiso 1 1 calc R U . . .
H55B H 0.588907 1.109459 0.808865 0.044 Uiso 1 1 calc R U . . .
C56 C 0.6620(4) 1.0148(4) 0.7796(3) 0.0290(16) Uani 1 1 d . U . . .
H56A H 0.705860 1.030190 0.811748 0.035 Uiso 1 1 calc R U . . .
H56B H 0.675307 1.036357 0.733228 0.035 Uiso 1 1 calc R U . . .
C61 C 0.7546(4) 0.9239(3) 0.6485(3) 0.0208(13) Uani 1 1 d . U . . .
H61 H 0.767051 0.981594 0.655173 0.025 Uiso 1 1 calc R U . . .
C62 C 0.6753(4) 0.9174(4) 0.6065(3) 0.0247(15) Uani 1 1 d . U . . .
H62A H 0.659632 0.860769 0.602460 0.030 Uiso 1 1 calc R U . . .
H62B H 0.631660 0.945709 0.631465 0.030 Uiso 1 1 calc R U . . .
C63 C 0.6846(4) 0.9529(4) 0.5344(3) 0.0293(16) Uani 1 1 d . U . . .
H63A H 0.634238 0.943856 0.507940 0.035 Uiso 1 1 calc R U . . .
H63B H 0.692625 1.011098 0.538552 0.035 Uiso 1 1 calc R U . . .
C64 C 0.7545(5) 0.9177(4) 0.4951(3) 0.0333(16) Uani 1 1 d . U . . .
H64A H 0.760370 0.945375 0.450100 0.040 Uiso 1 1 calc R U . . .
H64B H 0.743634 0.860778 0.485636 0.040 Uiso 1 1 calc R U . . .
C65 C 0.8325(4) 0.9256(5) 0.5363(3) 0.0315(16) Uani 1 1 d . U . . .
H65A H 0.846137 0.982553 0.541930 0.038 Uiso 1 1 calc R U . . .
H65B H 0.877153 0.899585 0.510749 0.038 Uiso 1 1 calc R U . . .
C66 C 0.8233(4) 0.8870(4) 0.6074(3) 0.0268(16) Uani 1 1 d . U . . .
H66A H 0.812941 0.829332 0.601479 0.032 Uiso 1 1 calc R U . . .
H66B H 0.874356 0.893071 0.633539 0.032 Uiso 1 1 calc R U . . .
C71 C 0.8416(4) 0.9105(4) 0.7782(3) 0.0221(14) Uani 1 1 d . U . . .
H71 H 0.884729 0.873440 0.761540 0.027 Uiso 1 1 calc R U . . .
C72 C 0.8716(4) 0.9943(4) 0.7605(4) 0.0302(15) Uani 1 1 d . U . . .
H72A H 0.875582 1.000173 0.709634 0.036 Uiso 1 1 calc R U . . .
H72B H 0.832403 1.034116 0.777836 0.036 Uiso 1 1 calc R U . . .
C73 C 0.9537(4) 1.0091(4) 0.7932(3) 0.0317(16) Uani 1 1 d . U . . .
H73A H 0.993425 0.971281 0.773502 0.038 Uiso 1 1 calc R U . . .
H73B H 0.971781 1.063673 0.781793 0.038 Uiso 1 1 calc R U . . .
C74 C 0.9511(5) 0.9992(5) 0.8713(4) 0.0360(19) Uani 1 1 d . U . . .
H74A H 1.005771 1.007556 0.890763 0.043 Uiso 1 1 calc R U . . .
H74B H 0.914549 1.039614 0.891592 0.043 Uiso 1 1 calc R U . . .
C75 C 0.9217(5) 0.9173(5) 0.8898(3) 0.0349(18) Uani 1 1 d . U . . .
H75A H 0.917937 0.912476 0.940781 0.042 Uiso 1 1 calc R U . . .
H75B H 0.960997 0.877300 0.873081 0.042 Uiso 1 1 calc R U . . .
C76 C 0.8393(5) 0.9005(5) 0.8579(3) 0.0282(17) Uani 1 1 d . U . . .
H76A H 0.798896 0.937574 0.877644 0.034 Uiso 1 1 calc R U . . .
H76B H 0.822510 0.845593 0.869455 0.034 Uiso 1 1 calc R U . . .
B1 B 0.6346(5) 0.7319(5) 0.6786(3) 0.0245(15) Uani 1 1 d . U . . .
H2 H 0.632611 0.735940 0.737517 0.037 Uiso 1 1 d R U . . .
H1 H 0.698814 0.709239 0.669537 0.037 Uiso 1 1 d R U . . .
S1 S 0.2156(5) 0.7571(5) 0.7602(3) 0.0318(14) Uani 0.517(4) 1 d D U P B 1
S2 S 0.1964(3) 0.7097(3) 0.8981(2) 0.0491(13) Uani 0.517(4) 1 d D U P B 1
F1 F 0.0660(9) 0.7065(11) 0.7680(10) 0.063(5) Uani 0.517(4) 1 d D U P B 1
F2 F 0.0768(9) 0.8303(9) 0.7387(8) 0.062(4) Uani 0.517(4) 1 d D U P B 1
F3 F 0.1061(10) 0.7387(9) 0.6648(6) 0.067(4) Uani 0.517(4) 1 d D U P B 1
F4 F 0.3462(8) 0.6697(8) 0.8824(8) 0.083(5) Uani 0.517(4) 1 d D U P B 1
F5 F 0.3039(8) 0.6585(6) 0.9854(5) 0.087(4) Uani 0.517(4) 1 d D U P B 1
F6 F 0.3350(9) 0.7713(8) 0.9400(7) 0.097(5) Uani 0.517(4) 1 d D U P B 1
O2 O 0.2454(9) 0.6810(7) 0.7394(5) 0.042(3) Uani 0.517(4) 1 d D U P B 1
O3 O 0.2478(10) 0.8262(8) 0.7276(7) 0.047(5) Uani 0.517(4) 1 d D U P B 1
O4 O 0.1747(15) 0.6298(11) 0.8789(10) 0.052(5) Uani 0.517(4) 1 d D U P B 1
O5 O 0.1500(12) 0.7377(12) 0.9545(10) 0.079(6) Uani 0.517(4) 1 d D U P B 1
N1 N 0.2081(7) 0.7738(6) 0.8392(5) 0.041(3) Uani 0.517(4) 1 d D U P B 1
C2 C 0.1101(8) 0.7571(9) 0.7315(7) 0.047(3) Uani 0.517(4) 1 d D U P B 1
C3 C 0.3005(8) 0.7031(8) 0.9283(7) 0.063(3) Uani 0.517(4) 1 d D U P B 1
S1A S 0.2225(6) 0.7561(6) 0.7448(3) 0.0355(16) Uani 0.483(4) 1 d D U P B 2
S2A S 0.2456(3) 0.6750(2) 0.86775(18) 0.0451(13) Uani 0.483(4) 1 d D U P B 2
F1A F 0.0756(9) 0.6989(11) 0.7576(11) 0.059(5) Uani 0.483(4) 1 d D U P B 2
F2A F 0.0828(9) 0.8275(10) 0.7666(8) 0.062(4) Uani 0.483(4) 1 d D U P B 2
F3A F 0.0958(10) 0.7718(9) 0.6669(7) 0.064(4) Uani 0.483(4) 1 d D U P B 2
F4A F 0.1730(10) 0.7600(11) 0.9615(9) 0.076(5) Uani 0.483(4) 1 d D U P B 2
F5A F 0.2355(10) 0.6589(6) 1.0002(4) 0.082(4) Uani 0.483(4) 1 d D U P B 2
F6A F 0.2952(10) 0.7679(8) 0.9700(5) 0.082(4) Uani 0.483(4) 1 d D U P B 2
O2A O 0.2438(9) 0.6845(7) 0.7082(5) 0.039(3) Uani 0.483(4) 1 d D U P B 2
O3A O 0.2508(11) 0.8299(8) 0.7183(7) 0.041(5) Uani 0.483(4) 1 d D U P B 2
O4A O 0.3238(9) 0.6378(9) 0.8658(9) 0.063(5) Uani 0.483(4) 1 d D U P B 2
O5A O 0.1813(16) 0.6214(13) 0.8616(11) 0.052(5) Uani 0.483(4) 1 d D U P B 2
N1A N 0.2342(8) 0.7551(6) 0.8247(5) 0.038(3) Uani 0.483(4) 1 d D U P B 2
C2A C 0.1132(8) 0.7629(9) 0.7339(8) 0.046(3) Uani 0.483(4) 1 d D U P B 2
C3A C 0.2381(10) 0.7181(8) 0.9545(6) 0.063(3) Uani 0.483(4) 1 d D U P B 2
C41A C 0.8215(9) 0.5829(8) 0.8477(9) 0.028(3) Uani 0.395(9) 1 d D U P A 2
H41A H 0.794244 0.589521 0.893562 0.033 Uiso 0.395(9) 1 calc R U P A 2
C42A C 0.8925(8) 0.6382(8) 0.8494(8) 0.031(3) Uani 0.395(9) 1 d D U P A 2
H42C H 0.874676 0.694230 0.845322 0.037 Uiso 0.395(9) 1 calc R U P A 2
H42D H 0.930384 0.626222 0.811081 0.037 Uiso 0.395(9) 1 calc R U P A 2
C43A C 0.9350(12) 0.6224(9) 0.9239(10) 0.037(4) Uani 0.395(9) 1 d D U P A 2
H43C H 0.975943 0.663603 0.934331 0.044 Uiso 0.395(9) 1 calc R U P A 2
H43D H 0.894498 0.621140 0.961633 0.044 Uiso 0.395(9) 1 calc R U P A 2
C44A C 0.9756(9) 0.5376(10) 0.9131(9) 0.038(3) Uani 0.395(9) 1 d D U P A 2
H44C H 1.006605 0.536049 0.869270 0.045 Uiso 0.395(9) 1 calc R U P A 2
H44D H 1.012528 0.524960 0.951958 0.045 Uiso 0.395(9) 1 calc R U P A 2
C45A C 0.9066(10) 0.4800(9) 0.9109(8) 0.034(3) Uani 0.395(9) 1 d D U P A 2
H45C H 0.873998 0.485305 0.953627 0.041 Uiso 0.395(9) 1 calc R U P A 2
H45D H 0.927822 0.424964 0.908857 0.041 Uiso 0.395(9) 1 calc R U P A 2
C46A C 0.8526(14) 0.4960(7) 0.8468(15) 0.031(4) Uani 0.395(9) 1 d D U P A 2
H46C H 0.884031 0.486527 0.803978 0.037 Uiso 0.395(9) 1 calc R U P A 2
H46D H 0.806127 0.458896 0.847056 0.037 Uiso 0.395(9) 1 calc R U P A 2
H3 H 0.766(4) 0.759(3) 0.8112(13) 0.033(18) Uiso 1 1 d D . . . .

loop_
_atom_site_aniso_label
_atom_site_aniso_U_11
_atom_site_aniso_U_22
_atom_site_aniso_U_33
_atom_site_aniso_U_23
_atom_site_aniso_U_13
_atom_site_aniso_U_12
Os1 0.02060(11) 0.01958(11) 0.01542(9) 0.00123(9) 0.00085(9) 0.00020(9)
P1 0.0214(9) 0.0210(8) 0.0166(7) 0.0023(5) -0.0011(6) -0.0001(7)
C41 0.026(5) 0.027(5) 0.025(5) -0.002(4) -0.007(4) -0.001(4)
C42 0.039(6) 0.043(5) 0.034(5) -0.011(5) -0.015(5) 0.004(5)
C43 0.032(6) 0.043(5) 0.029(5) -0.002(4) -0.015(5) -0.001(5)
C44 0.033(6) 0.051(5) 0.029(5) -0.001(5) -0.010(5) 0.009(5)
C45 0.039(6) 0.041(5) 0.032(6) 0.003(5) -0.013(5) 0.011(5)
C46 0.032(6) 0.029(5) 0.033(6) 0.001(4) -0.004(5) 0.004(4)
P2 0.0225(9) 0.0211(8) 0.0139(6) 0.0008(6) -0.0002(8) 0.0010(6)
O1 0.035(3) 0.039(3) 0.039(3) -0.002(3) 0.005(2) 0.003(3)
C1 0.024(4) 0.028(4) 0.025(3) 0.000(3) 0.009(2) 0.000(3)
C11 0.028(3) 0.020(3) 0.027(3) 0.000(3) -0.002(2) -0.004(3)
C12 0.033(4) 0.027(3) 0.030(3) -0.001(3) -0.003(3) -0.004(3)
C13 0.038(4) 0.028(4) 0.032(3) -0.004(3) -0.011(3) -0.005(3)
C14 0.034(4) 0.024(4) 0.040(3) -0.001(3) -0.014(3) -0.002(3)
C15 0.027(4) 0.025(4) 0.041(4) -0.001(3) -0.003(3) -0.001(3)
C16 0.027(3) 0.029(4) 0.032(3) 0.000(3) -0.003(3) -0.005(3)
C17 0.039(5) 0.056(5) 0.024(3) -0.006(3) -0.005(3) 0.008(4)
C18 0.034(4) 0.046(4) 0.032(4) 0.001(4) 0.005(3) -0.001(4)
C19 0.047(6) 0.049(5) 0.061(5) -0.005(5) -0.026(4) 0.007(5)
C21 0.020(3) 0.021(3) 0.022(2) -0.001(2) 0.005(2) 0.003(3)
C22 0.023(4) 0.038(4) 0.023(3) -0.007(3) 0.003(3) -0.001(3)
C23 0.031(4) 0.047(5) 0.031(4) -0.009(3) 0.012(3) -0.002(4)
C24 0.033(4) 0.038(4) 0.031(3) -0.011(3) 0.005(3) -0.001(3)
C25 0.036(4) 0.028(4) 0.034(4) -0.009(3) -0.001(3) 0.000(3)
C26 0.029(4) 0.031(4) 0.028(3) -0.004(3) 0.003(3) 0.001(3)
C31 0.030(4) 0.026(4) 0.014(3) 0.001(3) 0.001(2) 0.003(3)
C32 0.050(5) 0.040(4) 0.022(3) -0.007(3) 0.015(3) -0.007(4)
C33 0.050(5) 0.049(5) 0.034(4) -0.010(4) 0.020(4) -0.008(4)
C34 0.036(4) 0.052(5) 0.025(3) 0.005(3) 0.005(3) -0.005(4)
C35 0.029(4) 0.033(4) 0.036(4) 0.006(3) 0.005(3) -0.004(3)
C36 0.033(4) 0.032(4) 0.035(4) 0.008(3) 0.009(3) -0.001(3)
C51 0.019(3) 0.031(3) 0.014(3) -0.005(2) -0.001(2) 0.003(2)
C52 0.026(4) 0.043(4) 0.019(3) -0.001(3) 0.003(3) 0.004(3)
C53 0.026(4) 0.049(5) 0.028(3) -0.003(3) 0.006(3) 0.005(3)
C54 0.030(4) 0.046(5) 0.034(4) -0.020(3) 0.001(3) 0.006(3)
C55 0.036(4) 0.035(4) 0.040(4) -0.012(3) -0.003(3) 0.008(3)
C56 0.031(4) 0.032(4) 0.024(3) -0.004(3) -0.001(3) 0.008(3)
C61 0.026(4) 0.020(3) 0.016(2) 0.002(2) -0.002(2) 0.001(3)
C62 0.025(4) 0.031(4) 0.018(3) 0.002(3) -0.006(3) 0.001(3)
C63 0.030(4) 0.037(4) 0.021(3) 0.007(3) -0.008(3) 0.001(3)
C64 0.040(5) 0.042(4) 0.018(3) 0.006(2) 0.003(3) 0.002(3)
C65 0.034(4) 0.040(4) 0.021(3) 0.007(3) 0.004(3) 0.001(3)
C66 0.032(4) 0.029(4) 0.019(3) 0.003(3) -0.002(3) 0.001(3)
C71 0.022(3) 0.028(3) 0.016(3) -0.003(2) -0.002(2) 0.001(3)
C72 0.032(4) 0.032(4) 0.027(3) 0.002(3) -0.005(3) -0.004(3)
C73 0.028(4) 0.041(4) 0.026(3) -0.002(3) 0.000(3) -0.008(3)
C74 0.029(4) 0.052(5) 0.027(4) -0.015(3) -0.004(3) -0.006(3)
C75 0.034(4) 0.049(5) 0.022(3) -0.001(3) -0.010(3) -0.001(3)
C76 0.038(4) 0.029(4) 0.018(3) 0.000(3) -0.004(3) -0.005(3)
B1 0.035(4) 0.020(4) 0.019(3) -0.001(3) 0.002(3) 0.008(4)
S1 0.032(2) 0.024(2) 0.039(3) 0.002(2) -0.001(2) 0.0023(18)
S2 0.075(3) 0.035(2) 0.038(2) -0.0036(17) -0.006(2) 0.001(2)
F1 0.050(8) 0.069(9) 0.070(9) 0.015(7) 0.006(7) -0.010(7)
F2 0.061(7) 0.055(7) 0.072(9) 0.021(7) -0.010(7) 0.016(5)
F3 0.082(8) 0.071(10) 0.047(6) 0.010(6) -0.022(5) 0.001(8)
F4 0.069(9) 0.081(11) 0.098(9) 0.007(8) -0.035(7) 0.008(7)
F5 0.143(10) 0.060(7) 0.057(7) 0.013(5) -0.057(7) 0.010(8)
F6 0.125(11) 0.059(7) 0.107(10) 0.018(8) -0.067(8) -0.025(8)
O2 0.053(7) 0.025(5) 0.049(7) 0.004(5) 0.010(8) 0.011(5)
O3 0.052(10) 0.029(8) 0.060(8) 0.006(7) 0.011(9) -0.012(8)
O4 0.081(10) 0.033(8) 0.043(10) 0.002(7) -0.002(8) -0.013(7)
O5 0.125(12) 0.055(11) 0.056(9) 0.004(9) 0.017(9) 0.006(10)
N1 0.060(6) 0.027(5) 0.035(5) -0.007(4) -0.005(4) 0.005(5)
C2 0.042(5) 0.045(6) 0.053(5) 0.008(6) -0.006(5) 0.001(5)
C3 0.093(7) 0.039(6) 0.056(6) 0.006(6) -0.019(6) -0.001(6)
S1A 0.045(3) 0.033(3) 0.028(2) 0.003(2) 0.005(2) 0.002(2)
S2A 0.076(4) 0.031(2) 0.0282(18) -0.0013(14) -0.004(2) 0.006(2)
F1A 0.036(7) 0.065(9) 0.076(9) 0.029(8) -0.011(7) -0.020(7)
F2A 0.043(7) 0.072(8) 0.073(10) 0.006(8) 0.010(8) 0.026(6)
F3A 0.071(8) 0.062(10) 0.058(7) 0.025(7) -0.023(6) 0.005(7)
F4A 0.125(11) 0.048(9) 0.054(7) -0.011(7) 0.025(8) 0.019(9)
F5A 0.147(12) 0.065(7) 0.034(5) 0.003(5) -0.004(8) 0.017(9)
F6A 0.134(11) 0.057(7) 0.054(7) 0.000(6) -0.046(7) -0.015(8)
O2A 0.052(8) 0.035(6) 0.030(6) -0.001(5) 0.012(7) 0.010(6)
O3A 0.042(10) 0.032(9) 0.047(8) 0.008(7) 0.006(8) -0.001(8)
O4A 0.073(10) 0.042(9) 0.075(10) 0.009(8) -0.011(8) 0.022(8)
O5A 0.088(10) 0.036(9) 0.032(9) 0.006(7) -0.005(8) -0.012(8)
N1A 0.062(6) 0.025(5) 0.028(4) -0.006(4) -0.003(5) 0.005(5)
C2A 0.042(6) 0.044(6) 0.053(5) 0.007(6) -0.006(5) -0.001(5)
C3A 0.105(7) 0.043(6) 0.040(5) 0.004(5) -0.016(6) 0.001(6)
C41A 0.028(6) 0.028(5) 0.027(6) 0.002(5) -0.007(5) -0.004(5)
C42A 0.027(6) 0.035(6) 0.030(6) 0.000(5) -0.011(5) -0.002(5)
C43A 0.032(6) 0.045(6) 0.033(7) -0.003(6) -0.014(6) 0.002(6)
C44A 0.033(6) 0.045(6) 0.036(6) 0.004(6) -0.008(6) 0.009(6)
C45A 0.032(6) 0.037(6) 0.033(6) 0.003(6) -0.006(6) 0.013(5)
C46A 0.034(6) 0.030(6) 0.029(7) 0.000(5) -0.007(6) 0.004(5)

loop_
_atom_type_symbol
_atom_type_description
_atom_type_scat_dispersion_real
_atom_type_scat_dispersion_imag
_atom_type_scat_source
C C 0.0033 0.0016 'International Tables Vol C Tables 4.2.6.8 and 6.1.1.4'
H H 0.0000 0.0000 'International Tables Vol C Tables 4.2.6.8 and 6.1.1.4'
B B 0.0013 0.0007 'International Tables Vol C Tables 4.2.6.8 and 6.1.1.4'
F F 0.0171 0.0103 'International Tables Vol C Tables 4.2.6.8 and 6.1.1.4'
N N 0.0061 0.0033 'International Tables Vol C Tables 4.2.6.8 and 6.1.1.4'
O O 0.0106 0.0060 'International Tables Vol C Tables 4.2.6.8 and 6.1.1.4'
Os Os -1.2165 7.6030 'International Tables Vol C Tables 4.2.6.8 and 6.1.1.4'
P P 0.1023 0.0942 'International Tables Vol C Tables 4.2.6.8 and 6.1.1.4'
S S 0.1246 0.1234 'International Tables Vol C Tables 4.2.6.8 and 6.1.1.4'

loop_
_geom_angle_atom_site_label_1
_geom_angle_atom_site_label_2
_geom_angle_atom_site_label_3
_geom_angle
_geom_angle_site_symmetry_1
_geom_angle_site_symmetry_3
_geom_angle_publ_flag
P1 Os1 P2 157.63(5) . . ?
P1 Os1 H2 91.8 . . ?
P1 Os1 H1 93.6 . . ?
P1 Os1 H3 83(2) . . ?
P2 Os1 H2 93.2 . . ?
P2 Os1 H1 108.4 . . ?
P2 Os1 H3 75(2) . . ?
C1 Os1 P1 91.1(2) . . ?
C1 Os1 P2 89.2(2) . . ?
C1 Os1 B1 132.1(3) . . ?
C1 Os1 H2 166.2 . . ?
C1 Os1 H1 100.4 . . ?
C1 Os1 H3 87(2) . . ?
B1 Os1 P1 101.8(2) . . ?
B1 Os1 P2 94.5(2) . . ?
B1 Os1 H2 34.2 . . ?
B1 Os1 H1 33.7 . . ?
B1 Os1 H3 139(2) . . ?
H2 Os1 H1 65.9 . . ?
H2 Os1 H3 106.3 . . ?
H1 Os1 H3 171.5 . . ?
C41 P1 Os1 112.3(3) . . ?
C21 P1 Os1 113.76(19) . . ?
C21 P1 C41 101.9(4) . . ?
C21 P1 C41A 109.5(5) . . ?
C31 P1 Os1 109.4(2) . . ?
C31 P1 C41 114.5(4) . . ?
C31 P1 C21 104.6(3) . . ?
C31 P1 C41A 101.6(6) . . ?
C41A P1 Os1 116.6(4) . . ?
P1 C41 H41 106.4 . . ?
C42 C41 P1 115.8(7) . . ?
C42 C41 H41 106.4 . . ?
C42 C41 C46 107.4(10) . . ?
C46 C41 P1 113.8(7) . . ?
C46 C41 H41 106.4 . . ?
C41 C42 H42A 110.6 . . ?
C41 C42 H42B 110.6 . . ?
C41 C42 C43 105.8(9) . . ?
H42A C42 H42B 108.7 . . ?
C43 C42 H42A 110.6 . . ?
C43 C42 H42B 110.6 . . ?
C42 C43 H43A 111.1 . . ?
C42 C43 H43B 111.1 . . ?
H43A C43 H43B 109.0 . . ?
C44 C43 C42 103.5(9) . . ?
C44 C43 H43A 111.1 . . ?
C44 C43 H43B 111.1 . . ?
C43 C44 H44A 110.7 . . ?
C43 C44 H44B 110.7 . . ?
H44A C44 H44B 108.8 . . ?
C45 C44 C43 105.1(9) . . ?
C45 C44 H44A 110.7 . . ?
C45 C44 H44B 110.7 . . ?
C44 C45 H45A 109.8 . . ?
C44 C45 H45B 109.8 . . ?
C44 C45 C46 109.3(10) . . ?
H45A C45 H45B 108.3 . . ?
C46 C45 H45A 109.8 . . ?
C46 C45 H45B 109.8 . . ?
C41 C46 C45 108.6(10) . . ?
C41 C46 H46A 110.0 . . ?
C41 C46 H46B 110.0 . . ?
C45 C46 H46A 110.0 . . ?
C45 C46 H46B 110.0 . . ?
H46A C46 H46B 108.4 . . ?
C51 P2 Os1 111.9(2) . . ?
C51 P2 C71 111.0(3) . . ?
C61 P2 Os1 115.58(19) . . ?
C61 P2 C51 104.8(3) . . ?
C61 P2 C71 102.4(3) . . ?
C71 P2 Os1 110.7(2) . . ?
O1 C1 Os1 175.7(6) . . ?
C12 C11 B1 120.6(6) . . ?
C16 C11 C12 117.5(6) . . ?
C16 C11 B1 121.5(5) . . ?
C11 C12 C17 121.3(6) . . ?
C13 C12 C11 119.8(6) . . ?
C13 C12 C17 118.9(6) . . ?
C12 C13 H13 119.3 . . ?
C14 C13 C12 121.5(6) . . ?
C14 C13 H13 119.3 . . ?
C13 C14 C19 119.6(6) . . ?
C15 C14 C13 118.6(6) . . ?
C15 C14 C19 121.7(7) . . ?
C14 C15 H15 119.1 . . ?
C16 C15 C14 121.9(7) . . ?
C16 C15 H15 119.1 . . ?
C11 C16 C18 121.9(6) . . ?
C15 C16 C11 120.5(6) . . ?
C15 C16 C18 117.6(6) . . ?
C12 C17 H17A 109.5 . . ?
C12 C17 H17B 109.5 . . ?
C12 C17 H17C 109.5 . . ?
H17A C17 H17B 109.5 . . ?
H17A C17 H17C 109.5 . . ?
H17B C17 H17C 109.5 . . ?
C16 C18 H18A 109.5 . . ?
C16 C18 H18B 109.5 . . ?
C16 C18 H18C 109.5 . . ?
H18A C18 H18B 109.5 . . ?
H18A C18 H18C 109.5 . . ?
H18B C18 H18C 109.5 . . ?
C14 C19 H19A 109.5 . . ?
C14 C19 H19B 109.5 . . ?
C14 C19 H19C 109.5 . . ?
H19A C19 H19B 109.5 . . ?
H19A C19 H19C 109.5 . . ?
H19B C19 H19C 109.5 . . ?
P1 C21 H21 107.7 . . ?
C22 C21 P1 110.6(4) . . ?
C22 C21 H21 107.7 . . ?
C26 C21 P1 112.7(4) . . ?
C26 C21 H21 107.7 . . ?
C26 C21 C22 110.2(5) . . ?
C21 C22 H22A 109.5 . . ?
C21 C22 H22B 109.5 . . ?
H22A C22 H22B 108.1 . . ?
C23 C22 C21 110.8(6) . . ?
C23 C22 H22A 109.5 . . ?
C23 C22 H22B 109.5 . . ?
C22 C23 H23A 109.4 . . ?
C22 C23 H23B 109.4 . . ?
H23A C23 H23B 108.0 . . ?
C24 C23 C22 111.0(6) . . ?
C24 C23 H23A 109.4 . . ?
C24 C23 H23B 109.4 . . ?
C23 C24 H24A 109.4 . . ?
C23 C24 H24B 109.4 . . ?
C23 C24 C25 111.2(6) . . ?
H24A C24 H24B 108.0 . . ?
C25 C24 H24A 109.4 . . ?
C25 C24 H24B 109.4 . . ?
C24 C25 H25A 109.3 . . ?
C24 C25 H25B 109.3 . . ?
C24 C25 C26 111.5(6) . . ?
H25A C25 H25B 108.0 . . ?
C26 C25 H25A 109.3 . . ?
C26 C25 H25B 109.3 . . ?
C21 C26 C25 110.1(6) . . ?
C21 C26 H26A 109.6 . . ?
C21 C26 H26B 109.6 . . ?
C25 C26 H26A 109.6 . . ?
C25 C26 H26B 109.6 . . ?
H26A C26 H26B 108.2 . . ?
P1 C31 H31 104.6 . . ?
C32 C31 P1 114.1(5) . . ?
C32 C31 H31 104.6 . . ?
C36 C31 P1 117.8(5) . . ?
C36 C31 H31 104.6 . . ?
C36 C31 C32 109.6(6) . . ?
C31 C32 H32A 109.6 . . ?
C31 C32 H32B 109.6 . . ?
H32A C32 H32B 108.1 . . ?
C33 C32 C31 110.2(6) . . ?
C33 C32 H32A 109.6 . . ?
C33 C32 H32B 109.6 . . ?
C32 C33 H33A 109.0 . . ?
C32 C33 H33B 109.0 . . ?
H33A C33 H33B 107.8 . . ?
C34 C33 C32 112.7(7) . . ?
C34 C33 H33A 109.0 . . ?
C34 C33 H33B 109.0 . . ?
C33 C34 H34A 109.2 . . ?
C33 C34 H34B 109.2 . . ?
C33 C34 C35 112.0(6) . . ?
H34A C34 H34B 107.9 . . ?
C35 C34 H34A 109.2 . . ?
C35 C34 H34B 109.2 . . ?
C34 C35 H35A 109.4 . . ?
C34 C35 H35B 109.4 . . ?
H35A C35 H35B 108.0 . . ?
C36 C35 C34 111.3(6) . . ?
C36 C35 H35A 109.4 . . ?
C36 C35 H35B 109.4 . . ?
C31 C36 H36A 109.7 . . ?
C31 C36 H36B 109.7 . . ?
C35 C36 C31 110.0(6) . . ?
C35 C36 H36A 109.7 . . ?
C35 C36 H36B 109.7 . . ?
H36A C36 H36B 108.2 . . ?
P2 C51 H51 105.2 . . ?
C52 C51 P2 116.1(5) . . ?
C52 C51 H51 105.2 . . ?
C52 C51 C56 110.1(5) . . ?
C56 C51 P2 113.9(4) . . ?
C56 C51 H51 105.2 . . ?
C51 C52 H52A 109.3 . . ?
C51 C52 H52B 109.3 . . ?
H52A C52 H52B 107.9 . . ?
C53 C52 C51 111.8(6) . . ?
C53 C52 H52A 109.3 . . ?
C53 C52 H52B 109.3 . . ?
C52 C53 H53A 109.2 . . ?
C52 C53 H53B 109.2 . . ?
H53A C53 H53B 107.9 . . ?
C54 C53 C52 112.0(6) . . ?
C54 C53 H53A 109.2 . . ?
C54 C53 H53B 109.2 . . ?
C53 C54 H54A 109.6 . . ?
C53 C54 H54B 109.6 . . ?
C53 C54 C55 110.4(6) . . ?
H54A C54 H54B 108.1 . . ?
C55 C54 H54A 109.6 . . ?
C55 C54 H54B 109.6 . . ?
C54 C55 H55A 109.4 . . ?
C54 C55 H55B 109.4 . . ?
H55A C55 H55B 108.0 . . ?
C56 C55 C54 111.0(6) . . ?
C56 C55 H55A 109.4 . . ?
C56 C55 H55B 109.4 . . ?
C51 C56 H56A 109.3 . . ?
C51 C56 H56B 109.3 . . ?
C55 C56 C51 111.6(6) . . ?
C55 C56 H56A 109.3 . . ?
C55 C56 H56B 109.3 . . ?
H56A C56 H56B 108.0 . . ?
P2 C61 H61 108.0 . . ?
C62 C61 P2 112.5(4) . . ?
C62 C61 H61 108.0 . . ?
C66 C61 P2 110.6(4) . . ?
C66 C61 H61 108.0 . . ?
C66 C61 C62 109.4(5) . . ?
C61 C62 H62A 109.3 . . ?
C61 C62 H62B 109.3 . . ?
H62A C62 H62B 108.0 . . ?
C63 C62 C61 111.5(6) . . ?
C63 C62 H62A 109.3 . . ?
C63 C62 H62B 109.3 . . ?
C62 C63 H63A 109.1 . . ?
C62 C63 H63B 109.1 . . ?
H63A C63 H63B 107.8 . . ?
C64 C63 C62 112.7(6) . . ?
C64 C63 H63A 109.1 . . ?
C64 C63 H63B 109.1 . . ?
C63 C64 H64A 109.5 . . ?
C63 C64 H64B 109.5 . . ?
C63 C64 C65 110.7(5) . . ?
H64A C64 H64B 108.1 . . ?
C65 C64 H64A 109.5 . . ?
C65 C64 H64B 109.5 . . ?
C64 C65 H65A 109.6 . . ?
C64 C65 H65B 109.6 . . ?
C64 C65 C66 110.4(6) . . ?
H65A C65 H65B 108.1 . . ?
C66 C65 H65A 109.6 . . ?
C66 C65 H65B 109.6 . . ?
C61 C66 C65 111.8(6) . . ?
C61 C66 H66A 109.3 . . ?
C61 C66 H66B 109.3 . . ?
C65 C66 H66A 109.3 . . ?
C65 C66 H66B 109.3 . . ?
H66A C66 H66B 107.9 . . ?
P2 C71 H71 105.7 . . ?
C72 C71 P2 116.8(4) . . ?
C72 C71 H71 105.7 . . ?
C72 C71 C76 109.2(6) . . ?
C76 C71 P2 112.9(5) . . ?
C76 C71 H71 105.7 . . ?
C71 C72 H72A 109.6 . . ?
C71 C72 H72B 109.6 . . ?
H72A C72 H72B 108.1 . . ?
C73 C72 C71 110.4(6) . . ?
C73 C72 H72A 109.6 . . ?
C73 C72 H72B 109.6 . . ?
C72 C73 H73A 109.3 . . ?
C72 C73 H73B 109.3 . . ?
H73A C73 H73B 108.0 . . ?
C74 C73 C72 111.7(6) . . ?
C74 C73 H73A 109.3 . . ?
C74 C73 H73B 109.3 . . ?
C73 C74 H74A 109.6 . . ?
C73 C74 H74B 109.6 . . ?
H74A C74 H74B 108.1 . . ?
C75 C74 C73 110.2(6) . . ?
C75 C74 H74A 109.6 . . ?
C75 C74 H74B 109.6 . . ?
C74 C75 H75A 109.4 . . ?
C74 C75 H75B 109.4 . . ?
C74 C75 C76 111.3(6) . . ?
H75A C75 H75B 108.0 . . ?
C76 C75 H75A 109.4 . . ?
C76 C75 H75B 109.4 . . ?
C71 C76 H76A 109.4 . . ?
C71 C76 H76B 109.4 . . ?
C75 C76 C71 111.1(6) . . ?
C75 C76 H76A 109.4 . . ?
C75 C76 H76B 109.4 . . ?
H76A C76 H76B 108.0 . . ?
Os1 B1 H2 58.8 . . ?
Os1 B1 H1 46.4 . . ?
C11 B1 Os1 174.5(6) . . ?
C11 B1 H2 121.0 . . ?
C11 B1 H1 135.8 . . ?
H2 B1 H1 101.5 . . ?
O2 S1 N1 117.7(6) . . ?
O2 S1 C2 104.2(6) . . ?
O3 S1 O2 118.4(7) . . ?
O3 S1 N1 108.4(6) . . ?
O3 S1 C2 102.9(6) . . ?
N1 S1 C2 102.8(6) . . ?
O4 S2 N1 118.8(9) . . ?
O4 S2 C3 105.2(10) . . ?
O5 S2 O4 112.0(13) . . ?
O5 S2 N1 113.2(10) . . ?
O5 S2 C3 106.8(9) . . ?
N1 S2 C3 98.9(6) . . ?
S1 N1 S2 126.4(7) . . ?
F1 C2 S1 111.4(8) . . ?
F1 C2 F2 107.7(10) . . ?
F1 C2 F3 109.8(10) . . ?
F2 C2 S1 111.0(8) . . ?
F3 C2 S1 109.9(8) . . ?
F3 C2 F2 106.9(10) . . ?
F4 C3 S2 111.1(10) . . ?
F4 C3 F5 107.3(12) . . ?
F4 C3 F6 104.3(14) . . ?
F5 C3 S2 109.7(10) . . ?
F6 C3 S2 114.6(10) . . ?
F6 C3 F5 109.4(12) . . ?
O2A S1A N1A 116.6(7) . . ?
O2A S1A C2A 103.9(6) . . ?
O3A S1A O2A 118.1(7) . . ?
O3A S1A N1A 108.9(7) . . ?
O3A S1A C2A 103.3(6) . . ?
N1A S1A C2A 103.8(6) . . ?
O4A S2A N1A 117.4(8) . . ?
O4A S2A C3A 104.9(8) . . ?
O5A S2A O4A 113.7(13) . . ?
O5A S2A N1A 114.2(11) . . ?
O5A S2A C3A 106.3(10) . . ?
N1A S2A C3A 97.7(5) . . ?
S1A N1A S2A 122.7(7) . . ?
F1A C2A S1A 112.0(8) . . ?
F1A C2A F2A 108.5(10) . . ?
F1A C2A F3A 108.9(10) . . ?
F2A C2A S1A 111.4(8) . . ?
F3A C2A S1A 109.4(8) . . ?
F3A C2A F2A 106.4(10) . . ?
F4A C3A S2A 111.5(11) . . ?
F4A C3A F5A 108.1(13) . . ?
F4A C3A F6A 103.4(13) . . ?
F5A C3A S2A 108.2(9) . . ?
F6A C3A S2A 114.7(11) . . ?
F6A C3A F5A 110.7(12) . . ?
P1 C41A H41A 105.4 . . ?
C42A C41A P1 117.0(9) . . ?
C42A C41A H41A 105.4 . . ?
C42A C41A C46A 108.9(13) . . ?
C46A C41A P1 113.6(9) . . ?
C46A C41A H41A 105.4 . . ?
C41A C42A H42C 110.8 . . ?
C41A C42A H42D 110.8 . . ?
C41A C42A C43A 104.9(11) . . ?
H42C C42A H42D 108.8 . . ?
C43A C42A H42C 110.8 . . ?
C43A C42A H42D 110.8 . . ?
C42A C43A H43C 111.3 . . ?
C42A C43A H43D 111.3 . . ?
H43C C43A H43D 109.2 . . ?
C44A C43A C42A 102.4(11) . . ?
C44A C43A H43C 111.3 . . ?
C44A C43A H43D 111.3 . . ?
C43A C44A H44C 110.7 . . ?
C43A C44A H44D 110.7 . . ?
H44C C44A H44D 108.8 . . ?
C45A C44A C43A 105.1(11) . . ?
C45A C44A H44C 110.7 . . ?
C45A C44A H44D 110.7 . . ?
C44A C45A H45C 109.5 . . ?
C44A C45A H45D 109.5 . . ?
C44A C45A C46A 110.6(13) . . ?
H45C C45A H45D 108.1 . . ?
C46A C45A H45C 109.5 . . ?
C46A C45A H45D 109.5 . . ?
C41A C46A C45A 110.3(13) . . ?
C41A C46A H46C 109.6 . . ?
C41A C46A H46D 109.6 . . ?
C45A C46A H46C 109.6 . . ?
C45A C46A H46D 109.6 . . ?
H46C C46A H46D 108.1 . . ?

loop_
_geom_bond_atom_site_label_1
_geom_bond_atom_site_label_2
_geom_bond_distance
_geom_bond_site_symmetry_2
_geom_bond_publ_flag
Os1 P1 2.3895(15) . ?
Os1 P2 2.3902(14) . ?
Os1 C1 1.866(6) . ?
Os1 B1 2.028(7) . ?
Os1 H2 1.7360 . ?
Os1 H1 1.4917 . ?
Os1 H3 1.585(14) . ?
P1 C41 1.869(9) . ?
P1 C21 1.859(6) . ?
P1 C31 1.847(7) . ?
P1 C41A 1.862(10) . ?
C41 H41 1.0000 . ?
C41 C42 1.507(13) . ?
C41 C46 1.554(13) . ?
C42 H42A 0.9900 . ?
C42 H42B 0.9900 . ?
C42 C43 1.609(13) . ?
C43 H43A 0.9900 . ?
C43 H43B 0.9900 . ?
C43 C44 1.583(13) . ?
C44 H44A 0.9900 . ?
C44 H44B 0.9900 . ?
C44 C45 1.504(13) . ?
C45 H45A 0.9900 . ?
C45 H45B 0.9900 . ?
C45 C46 1.567(14) . ?
C46 H46A 0.9900 . ?
C46 H46B 0.9900 . ?
P2 C51 1.854(6) . ?
P2 C61 1.853(5) . ?
P2 C71 1.864(6) . ?
O1 C1 1.162(7) . ?
C11 C12 1.435(8) . ?
C11 C16 1.412(9) . ?
C11 B1 1.510(9) . ?
C12 C13 1.389(9) . ?
C12 C17 1.495(9) . ?
C13 H13 0.9500 . ?
C13 C14 1.387(10) . ?
C14 C15 1.385(9) . ?
C14 C19 1.505(9) . ?
C15 H15 0.9500 . ?
C15 C16 1.378(9) . ?
C16 C18 1.525(8) . ?
C17 H17A 0.9800 . ?
C17 H17B 0.9800 . ?
C17 H17C 0.9800 . ?
C18 H18A 0.9800 . ?
C18 H18B 0.9800 . ?
C18 H18C 0.9800 . ?
C19 H19A 0.9800 . ?
C19 H19B 0.9800 . ?
C19 H19C 0.9800 . ?
C21 H21 1.0000 . ?
C21 C22 1.537(8) . ?
C21 C26 1.532(9) . ?
C22 H22A 0.9900 . ?
C22 H22B 0.9900 . ?
C22 C23 1.534(10) . ?
C23 H23A 0.9900 . ?
C23 H23B 0.9900 . ?
C23 C24 1.509(10) . ?
C24 H24A 0.9900 . ?
C24 H24B 0.9900 . ?
C24 C25 1.520(10) . ?
C25 H25A 0.9900 . ?
C25 H25B 0.9900 . ?
C25 C26 1.533(10) . ?
C26 H26A 0.9900 . ?
C26 H26B 0.9900 . ?
C31 H31 1.0000 . ?
C31 C32 1.540(9) . ?
C31 C36 1.529(9) . ?
C32 H32A 0.9900 . ?
C32 H32B 0.9900 . ?
C32 C33 1.527(10) . ?
C33 H33A 0.9900 . ?
C33 H33B 0.9900 . ?
C33 C34 1.501(10) . ?
C34 H34A 0.9900 . ?
C34 H34B 0.9900 . ?
C34 C35 1.530(10) . ?
C35 H35A 0.9900 . ?
C35 H35B 0.9900 . ?
C35 C36 1.522(10) . ?
C36 H36A 0.9900 . ?
C36 H36B 0.9900 . ?
C51 H51 1.0000 . ?
C51 C52 1.519(9) . ?
C51 C56 1.528(9) . ?
C52 H52A 0.9900 . ?
C52 H52B 0.9900 . ?
C52 C53 1.517(9) . ?
C53 H53A 0.9900 . ?
C53 H53B 0.9900 . ?
C53 C54 1.502(10) . ?
C54 H54A 0.9900 . ?
C54 H54B 0.9900 . ?
C54 C55 1.531(10) . ?
C55 H55A 0.9900 . ?
C55 H55B 0.9900 . ?
C55 C56 1.525(9) . ?
C56 H56A 0.9900 . ?
C56 H56B 0.9900 . ?
C61 H61 1.0000 . ?
C61 C62 1.547(8) . ?
C61 C66 1.519(9) . ?
C62 H62A 0.9900 . ?
C62 H62B 0.9900 . ?
C62 C63 1.522(8) . ?
C63 H63A 0.9900 . ?
C63 H63B 0.9900 . ?
C63 C64 1.504(9) . ?
C64 H64A 0.9900 . ?
C64 H64B 0.9900 . ?
C64 C65 1.523(9) . ?
C65 H65A 0.9900 . ?
C65 H65B 0.9900 . ?
C65 C66 1.525(9) . ?
C66 H66A 0.9900 . ?
C66 H66B 0.9900 . ?
C71 H71 1.0000 . ?
C71 C72 1.531(9) . ?
C71 C76 1.548(8) . ?
C72 H72A 0.9900 . ?
C72 H72B 0.9900 . ?
C72 C73 1.519(9) . ?
C73 H73A 0.9900 . ?
C73 H73B 0.9900 . ?
C73 C74 1.518(9) . ?
C74 H74A 0.9900 . ?
C74 H74B 0.9900 . ?
C74 C75 1.503(10) . ?
C75 H75A 0.9900 . ?
C75 H75B 0.9900 . ?
C75 C76 1.522(10) . ?
C76 H76A 0.9900 . ?
C76 H76B 0.9900 . ?
B1 H2 1.1402 . ?
B1 H1 1.1421 . ?
S1 O2 1.429(8) . ?
S1 O3 1.425(8) . ?
S1 N1 1.557(9) . ?
S1 C2 1.831(10) . ?
S2 O4 1.437(16) . ?
S2 O5 1.414(18) . ?
S2 N1 1.578(9) . ?
S2 C3 1.822(13) . ?
F1 C2 1.324(11) . ?
F2 C2 1.355(12) . ?
F3 C2 1.326(12) . ?
F4 C3 1.294(16) . ?
F5 C3 1.334(14) . ?
F6 C3 1.300(15) . ?
S1A O2A 1.438(9) . ?
S1A O3A 1.421(9) . ?
S1A N1A 1.556(9) . ?
S1A C2A 1.825(10) . ?
S2A O4A 1.438(15) . ?
S2A O5A 1.398(19) . ?
S2A N1A 1.593(9) . ?
S2A C3A 1.829(13) . ?
F1A C2A 1.323(11) . ?
F2A C2A 1.353(12) . ?
F3A C2A 1.334(12) . ?
F4A C3A 1.295(16) . ?
F5A C3A 1.331(13) . ?
F6A C3A 1.297(15) . ?
C41A H41A 1.0000 . ?
C41A C42A 1.499(15) . ?
C41A C46A 1.548(15) . ?
C42A H42C 0.9900 . ?
C42A H42D 0.9900 . ?
C42A C43A 1.623(15) . ?
C43A H43C 0.9900 . ?
C43A H43D 0.9900 . ?
C43A C44A 1.590(15) . ?
C44A H44C 0.9900 . ?
C44A H44D 0.9900 . ?
C44A C45A 1.497(15) . ?
C45A H45C 0.9900 . ?
C45A H45D 0.9900 . ?
C45A C46A 1.550(16) . ?
C46A H46C 0.9900 . ?
C46A H46D 0.9900 . ?

loop_
_geom_torsion_atom_site_label_1
_geom_torsion_atom_site_label_2
_geom_torsion_atom_site_label_3
_geom_torsion_atom_site_label_4
_geom_torsion
_geom_torsion_site_symmetry_1
_geom_torsion_site_symmetry_2
_geom_torsion_site_symmetry_3
_geom_torsion_site_symmetry_4
_geom_torsion_publ_flag
Os1 P1 C41 C42 56.9(10) . . . . ?
Os1 P1 C41 C46 -177.8(11) . . . . ?
Os1 P1 C21 C22 56.4(5) . . . . ?
Os1 P1 C21 C26 -67.5(5) . . . . ?
Os1 P1 C31 C32 -58.7(5) . . . . ?
Os1 P1 C31 C36 170.7(5) . . . . ?
Os1 P1 C41A C42A -20.5(15) . . . . ?
Os1 P1 C41A C46A -148.9(17) . . . . ?
Os1 P2 C51 C52 47.9(5) . . . . ?
Os1 P2 C51 C56 177.3(4) . . . . ?
Os1 P2 C61 C62 69.8(5) . . . . ?
Os1 P2 C61 C66 -52.9(5) . . . . ?
Os1 P2 C71 C72 159.1(4) . . . . ?
Os1 P2 C71 C76 -73.1(5) . . . . ?
P1 C41 C42 C43 -164.5(8) . . . . ?
P1 C41 C46 C45 168.9(9) . . . . ?
P1 C21 C22 C23 177.7(5) . . . . ?
P1 C21 C26 C25 -179.0(5) . . . . ?
P1 C31 C32 C33 167.4(5) . . . . ?
P1 C31 C36 C35 -167.4(5) . . . . ?
P1 C41A C42A C43A 163.4(12) . . . . ?
P1 C41A C46A C45A -169.9(15) . . . . ?
C41 P1 C21 C22 -64.7(6) . . . . ?
C41 P1 C21 C26 171.4(6) . . . . ?
C41 P1 C31 C32 68.4(6) . . . . ?
C41 P1 C31 C36 -62.2(6) . . . . ?
C41 C42 C43 C44 -71.2(12) . . . . ?
C42 C41 C46 C45 -61.4(18) . . . . ?
C42 C43 C44 C45 69.6(12) . . . . ?
C43 C44 C45 C46 -66.0(15) . . . . ?
C44 C45 C46 C41 61.6(18) . . . . ?
C46 C41 C42 C43 67.0(14) . . . . ?
P2 C51 C52 C53 -174.0(5) . . . . ?
P2 C51 C56 C55 172.6(5) . . . . ?
P2 C61 C62 C63 -177.4(5) . . . . ?
P2 C61 C66 C65 -178.8(5) . . . . ?
P2 C71 C72 C73 -173.7(5) . . . . ?
P2 C71 C76 C75 171.9(5) . . . . ?
C11 C12 C13 C14 -0.9(11) . . . . ?
C12 C11 C16 C15 -3.7(11) . . . . ?
C12 C11 C16 C18 176.8(7) . . . . ?
C12 C13 C14 C15 -3.8(11) . . . . ?
C12 C13 C14 C19 174.5(7) . . . . ?
C13 C14 C15 C16 4.7(11) . . . . ?
C14 C15 C16 C11 -0.9(11) . . . . ?
C14 C15 C16 C18 178.6(7) . . . . ?
C16 C11 C12 C13 4.6(11) . . . . ?
C16 C11 C12 C17 -175.8(7) . . . . ?
C17 C12 C13 C14 179.5(7) . . . . ?
C19 C14 C15 C16 -173.5(7) . . . . ?
C21 P1 C41 C42 179.0(9) . . . . ?
C21 P1 C41 C46 -55.7(13) . . . . ?
C21 P1 C31 C32 179.0(5) . . . . ?
C21 P1 C31 C36 48.4(6) . . . . ?
C21 P1 C41A C42A 110.5(12) . . . . ?
C21 P1 C41A C46A -18(2) . . . . ?
C21 C22 C23 C24 56.6(8) . . . . ?
C22 C21 C26 C25 56.9(7) . . . . ?
C22 C23 C24 C25 -56.0(8) . . . . ?
C23 C24 C25 C26 56.5(8) . . . . ?
C24 C25 C26 C21 -56.8(8) . . . . ?
C26 C21 C22 C23 -57.0(8) . . . . ?
C31 P1 C41 C42 -68.7(10) . . . . ?
C31 P1 C41 C46 56.6(13) . . . . ?
C31 P1 C21 C22 175.7(4) . . . . ?
C31 P1 C21 C26 51.8(5) . . . . ?
C31 P1 C41A C42A -139.3(12) . . . . ?
C31 P1 C41A C46A 92.3(18) . . . . ?
C31 C32 C33 C34 54.7(9) . . . . ?
C32 C31 C36 C35 60.0(8) . . . . ?
C32 C33 C34 C35 -52.3(10) . . . . ?
C33 C34 C35 C36 53.5(9) . . . . ?
C34 C35 C36 C31 -57.5(8) . . . . ?
C36 C31 C32 C33 -58.0(8) . . . . ?
C51 P2 C61 C62 -53.9(5) . . . . ?
C51 P2 C61 C66 -176.6(5) . . . . ?
C51 P2 C71 C72 -76.1(5) . . . . ?
C51 P2 C71 C76 51.8(6) . . . . ?
C51 C52 C53 C54 -56.3(8) . . . . ?
C52 C51 C56 C55 -55.1(7) . . . . ?
C52 C53 C54 C55 55.9(8) . . . . ?
C53 C54 C55 C56 -55.7(8) . . . . ?
C54 C55 C56 C51 56.0(8) . . . . ?
C56 C51 C52 C53 54.8(8) . . . . ?
C61 P2 C51 C52 173.9(5) . . . . ?
C61 P2 C51 C56 -56.7(5) . . . . ?
C61 P2 C71 C72 35.3(5) . . . . ?
C61 P2 C71 C76 163.2(5) . . . . ?
C61 C62 C63 C64 54.3(8) . . . . ?
C62 C61 C66 C65 56.7(7) . . . . ?
C62 C63 C64 C65 -55.1(8) . . . . ?
C63 C64 C65 C66 56.3(8) . . . . ?
C64 C65 C66 C61 -58.4(8) . . . . ?
C66 C61 C62 C63 -54.0(7) . . . . ?
C71 P2 C51 C52 -76.2(5) . . . . ?
C71 P2 C51 C56 53.1(5) . . . . ?
C71 P2 C61 C62 -169.8(4) . . . . ?
C71 P2 C61 C66 67.5(5) . . . . ?
C71 C72 C73 C74 -58.2(8) . . . . ?
C72 C71 C76 C75 -56.4(8) . . . . ?
C72 C73 C74 C75 57.5(9) . . . . ?
C73 C74 C75 C76 -56.5(9) . . . . ?
C74 C75 C76 C71 57.0(9) . . . . ?
C76 C71 C72 C73 56.7(8) . . . . ?
B1 C11 C12 C13 -168.1(7) . . . . ?
B1 C11 C12 C17 11.5(11) . . . . ?
B1 C11 C16 C15 168.9(7) . . . . ?
B1 C11 C16 C18 -10.5(11) . . . . ?
O2 S1 N1 S2 -25.9(12) . . . . ?
O2 S1 C2 F1 68.9(12) . . . . ?
O2 S1 C2 F2 -171.1(10) . . . . ?
O2 S1 C2 F3 -53.0(11) . . . . ?
O3 S1 N1 S2 -163.7(10) . . . . ?
O3 S1 C2 F1 -166.9(12) . . . . ?
O3 S1 C2 F2 -46.9(12) . . . . ?
O3 S1 C2 F3 71.2(12) . . . . ?
O4 S2 N1 S1 -13.1(16) . . . . ?
O4 S2 C3 F4 53.9(15) . . . . ?
O4 S2 C3 F5 -64.7(12) . . . . ?
O4 S2 C3 F6 171.8(15) . . . . ?
O5 S2 N1 S1 -147.5(11) . . . . ?
O5 S2 C3 F4 173.0(13) . . . . ?
O5 S2 C3 F5 54.5(15) . . . . ?
O5 S2 C3 F6 -69.1(15) . . . . ?
N1 S1 C2 F1 -54.3(11) . . . . ?
N1 S1 C2 F2 65.6(10) . . . . ?
N1 S1 C2 F3 -176.3(10) . . . . ?
N1 S2 C3 F4 -69.4(12) . . . . ?
N1 S2 C3 F5 172.1(10) . . . . ?
N1 S2 C3 F6 48.5(13) . . . . ?
C2 S1 N1 S2 87.8(10) . . . . ?
C3 S2 N1 S1 99.8(10) . . . . ?
O2A S1A N1A S2A -16.4(13) . . . . ?
O2A S1A C2A F1A 57.5(12) . . . . ?
O2A S1A C2A F2A 179.2(11) . . . . ?
O2A S1A C2A F3A -63.4(11) . . . . ?
O3A S1A N1A S2A -153.2(10) . . . . ?
O3A S1A C2A F1A -178.6(12) . . . . ?
O3A S1A C2A F2A -56.9(12) . . . . ?
O3A S1A C2A F3A 60.5(12) . . . . ?
O4A S2A N1A S1A 77.7(13) . . . . ?
O4A S2A C3A F4A 174.3(13) . . . . ?
O4A S2A C3A F5A -67.0(14) . . . . ?
O4A S2A C3A F6A 57.1(14) . . . . ?
O5A S2A N1A S1A -59.1(15) . . . . ?
O5A S2A C3A F4A -65.0(18) . . . . ?
O5A S2A C3A F5A 53.8(15) . . . . ?
O5A S2A C3A F6A 177.9(17) . . . . ?
N1A S1A C2A F1A -64.9(12) . . . . ?
N1A S1A C2A F2A 56.8(11) . . . . ?
N1A S1A C2A F3A 174.2(11) . . . . ?
N1A S2A C3A F4A 53.1(13) . . . . ?
N1A S2A C3A F5A 171.9(12) . . . . ?
N1A S2A C3A F6A -64.0(13) . . . . ?
C2A S1A N1A S2A 97.2(11) . . . . ?
C3A S2A N1A S1A -171.0(10) . . . . ?
C41A P1 C21 C22 -76.1(7) . . . . ?
C41A P1 C21 C26 160.0(7) . . . . ?
C41A P1 C31 C32 65.1(7) . . . . ?
C41A P1 C31 C36 -65.5(7) . . . . ?
C41A C42A C43A C44A 72.6(15) . . . . ?
C42A C41A C46A C45A 58(3) . . . . ?
C42A C43A C44A C45A -71.1(15) . . . . ?
C43A C44A C45A C46A 64.7(18) . . . . ?
C44A C45A C46A C41A -57(3) . . . . ?
C46A C41A C42A C43A -66.0(19) . . . . ?

loop_
_twin_individual_id
_twin_individual_mass_fraction_refined
1 0.683(7)
2 0.317(7)
